data_7204686
loop_
_publ_author_name
'Sing Lai, Chian'
'Tiekink, Edward R. T.'

_publ_section_title
;
 Supramolecular association in organomercury(ii) 1,1-dithiolates.
 Complementarity between Hg?S and hydrogen bonding interactions in
 organomercury(ii) 2-amino-cyclopent-1-ene-1-carbodithioates
;
_journal_issue 44
_journal_name_full CrystEngComm
_journal_page_first 253
_journal_paper_doi 10.1039/b305363f
_journal_volume 5
_journal_year 2003
_chemical_formula_moiety MeHg(S2CC5H6NH2)
_chemical_formula_sum 'C7 H11 Hg N S2'
_chemical_formula_weight 373.88
_space_group_IT_number 14
_symmetry_cell_setting monoclinic
_symmetry_space_group_name_Hall '-P 2yn'
_symmetry_space_group_name_H-M 'P 1 21/n 1'
_atom_sites_solution_hydrogens geom
_atom_sites_solution_primary direct
_atom_sites_solution_secondary difmap
_audit_creation_method SHELXL-97
_cell_angle_alpha 90
_cell_angle_beta 108.526(2)
_cell_angle_gamma 90
_cell_formula_units_Z 4
_cell_length_a 7.4810(6)
_cell_length_b 12.2434(10)
_cell_length_c 10.8863(9)
_cell_measurement_reflns_used 2558
_cell_measurement_temperature 223(2)
_cell_measurement_theta_max 30.0
_cell_measurement_theta_min 2.6
_cell_volume 945.44(13)
_computing_cell_refinement 'SAINT (Bruker, 2000)'
_computing_data_collection 'SMART (Bruker, 2000)'
_computing_data_reduction 'SHELXTL (Bruker, 2000)'
_computing_molecular_graphics 'ORTEPII (Johnson, 1976)'
_computing_publication_material 'Bruker SHEXLTL (Bruker, 2000)'
_computing_structure_refinement 'SHELXL-97 (Sheldrick, 1997)'
_computing_structure_solution 'PATTY in DIRDIF92 (Beurskens et al., 1992)'
_diffrn_ambient_temperature 223(2)
_diffrn_measured_fraction_theta_full 0.997
_diffrn_measured_fraction_theta_max 0.997
_diffrn_measurement_device_type 'Bruker AXS SMART CCD'
_diffrn_measurement_method '\w scans'
_diffrn_radiation_monochromator graphite
_diffrn_radiation_source 'fine-focus sealed tube'
_diffrn_radiation_type MoK\a
_diffrn_radiation_wavelength 0.71069
_diffrn_reflns_av_R_equivalents 0.033
_diffrn_reflns_av_sigmaI/netI 0.042
_diffrn_reflns_limit_h_max 10
_diffrn_reflns_limit_h_min -10
_diffrn_reflns_limit_k_max 17
_diffrn_reflns_limit_k_min -15
_diffrn_reflns_limit_l_max 14
_diffrn_reflns_limit_l_min -15
_diffrn_reflns_number 7802
_diffrn_reflns_theta_full 30.0
_diffrn_reflns_theta_max 30.0
_diffrn_reflns_theta_min 2.6
_diffrn_standards_decay_% 0
_diffrn_standards_number 0
_exptl_absorpt_coefficient_mu 16.657
_exptl_absorpt_correction_T_max 1
_exptl_absorpt_correction_T_min 0.245
_exptl_absorpt_correction_type multi-scan
_exptl_absorpt_process_details '(SADABS, Bruker, 2000 & Blessing, 1995)'
_exptl_crystal_colour yellow-orange
_exptl_crystal_density_diffrn 2.627
_exptl_crystal_density_method 'not measured'
_exptl_crystal_description 'flattened octahedron'
_exptl_crystal_F_000 688
_exptl_crystal_size_max 0.18
_exptl_crystal_size_mid 0.13
_exptl_crystal_size_min 0.13
_refine_diff_density_max 1.04
_refine_diff_density_min -1.70
_refine_diff_density_rms 0.219
_refine_ls_extinction_method none
_refine_ls_goodness_of_fit_ref 1.02
_refine_ls_hydrogen_treatment constr
_refine_ls_matrix_type full
_refine_ls_number_parameters 101
_refine_ls_number_reflns 2753
_refine_ls_number_restraints 0
_refine_ls_restrained_S_all 1.02
_refine_ls_R_factor_all 0.041
_refine_ls_R_factor_gt 0.031
_refine_ls_shift/su_max 0.001
_refine_ls_shift/su_mean 0.000
_refine_ls_structure_factor_coef Fsqd
_refine_ls_weighting_details 'calc w=1/[\s^2^(Fo^2^)+(0.0324P)^2^] where P=(Fo^2^+2Fc^2^)/3'
_refine_ls_weighting_scheme calc
_refine_ls_wR_factor_gt 0.065
_refine_ls_wR_factor_ref 0.069
_reflns_number_gt 2285
_reflns_number_total 2753
_reflns_threshold_expression I>2\s(I)
_cod_data_source_file b305363f.txt
_cod_data_source_block MeHg(S2CC5H6NH2)-polymorph_a
_cod_original_sg_symbol_H-M P21/n
_cod_database_code 7204686

loop_
_symmetry_equiv_pos_as_xyz
'x, y, z'
'-x+1/2, y+1/2, -z+1/2'
'-x, -y, -z'
'x-1/2, -y-1/2, z-1/2'

loop_
_atom_site_label
_atom_site_type_symbol
_atom_site_fract_x
_atom_site_fract_y
_atom_site_fract_z
_atom_site_U_iso_or_equiv
_atom_site_adp_type
_atom_site_occupancy
_atom_site_symmetry_multiplicity
_atom_site_calc_flag
_atom_site_refinement_flags
_atom_site_disorder_assembly
_atom_site_disorder_group
Hg Hg 0.21171(2) 0.100243(13) 0.426933(19) 0.02483(7) Uani 1 1 d . . .
S1 S 0.31752(16) -0.08452(9) 0.45304(14) 0.0261(3) Uani 1 1 d . . .
S2 S -0.09644(17) -0.08387(9) 0.31658(14) 0.0271(3) Uani 1 1 d . . .
N1 N -0.1972(6) -0.3230(3) 0.2660(4) 0.0335(11) Uani 1 1 d . . .
H1A H -0.2376 -0.2559 0.2589 0.040 Uiso 1 1 calc R . .
H1B H -0.2756 -0.3762 0.2350 0.040 Uiso 1 1 calc R . .
C1 C 0.1099(6) -0.1547(3) 0.3791(4) 0.0175(8) Uani 1 1 d . . .
C2 C 0.1263(6) -0.2689(3) 0.3788(4) 0.0160(8) Uani 1 1 d . . .
C3 C -0.0191(6) -0.3437(3) 0.3234(5) 0.0201(9) Uani 1 1 d . . .
C4 C 0.0525(6) -0.4585(4) 0.3384(5) 0.0244(10) Uani 1 1 d . . .
H4A H 0.0402 -0.4907 0.2537 0.029 Uiso 1 1 calc R . .
H4B H -0.0176 -0.5035 0.3818 0.029 Uiso 1 1 calc R . .
C5 C 0.2589(7) -0.4503(4) 0.4204(5) 0.0304(12) Uani 1 1 d . . .
H5A H 0.2790 -0.4848 0.5050 0.036 Uiso 1 1 calc R . .
H5B H 0.3387 -0.4872 0.3772 0.036 Uiso 1 1 calc R . .
C6 C 0.3071(6) -0.3296(4) 0.4370(5) 0.0249(10) Uani 1 1 d . . .
H6A H 0.3981 -0.3105 0.3926 0.030 Uiso 1 1 calc R . .
H6B H 0.3619 -0.3114 0.5291 0.030 Uiso 1 1 calc R . .
C7 C 0.1500(8) 0.2648(4) 0.3917(6) 0.0341(12) Uani 1 1 d . . .
H7A H 0.2590 0.3081 0.4383 0.051 Uiso 1 1 calc R . .
H7B H 0.0442 0.2841 0.4208 0.051 Uiso 1 1 calc R . .
H7C H 0.1178 0.2790 0.2996 0.051 Uiso 1 1 calc R . .

loop_
_atom_site_aniso_label
_atom_site_aniso_U_11
_atom_site_aniso_U_22
_atom_site_aniso_U_33
_atom_site_aniso_U_23
_atom_site_aniso_U_13
_atom_site_aniso_U_12
Hg 0.02056(11) 0.01202(10) 0.03855(13) -0.00042(7) 0.00464(8) -0.00011(7)
S1 0.0142(5) 0.0121(5) 0.0459(8) -0.0013(5) 0.0008(5) -0.0010(4)
S2 0.0173(5) 0.0143(5) 0.0422(8) 0.0003(5) -0.0010(5) 0.0040(4)
N1 0.0182(19) 0.0145(18) 0.055(3) -0.0093(18) -0.0065(19) -0.0021(16)
C1 0.018(2) 0.016(2) 0.017(2) -0.0001(16) 0.0036(17) -0.0008(17)
C2 0.0139(19) 0.0107(18) 0.022(2) -0.0002(16) 0.0040(17) 0.0011(15)
C3 0.016(2) 0.015(2) 0.026(2) -0.0032(18) 0.0020(18) 0.0000(17)
C4 0.022(2) 0.012(2) 0.035(3) -0.0005(18) 0.004(2) -0.0008(18)
C5 0.021(2) 0.017(2) 0.045(3) -0.001(2) 0.000(2) 0.0044(19)
C6 0.017(2) 0.017(2) 0.038(3) 0.0023(19) 0.004(2) 0.0028(18)
C7 0.034(3) 0.013(2) 0.052(3) 0.003(2) 0.010(3) 0.004(2)

loop_
_atom_type_symbol
_atom_type_description
_atom_type_scat_dispersion_real
_atom_type_scat_dispersion_imag
_atom_type_scat_source
C C 0.0033 0.0016 'International Tables Vol C Tables 4.2.6.8 and 6.1.1.4'
H H 0.0000 0.0000 'International Tables Vol C Tables 4.2.6.8 and 6.1.1.4'
Hg Hg -2.3894 9.2266 'International Tables Vol C Tables 4.2.6.8 and 6.1.1.4'
N N 0.0061 0.0033 'International Tables Vol C Tables 4.2.6.8 and 6.1.1.4'
S S 0.1246 0.1234 'International Tables Vol C Tables 4.2.6.8 and 6.1.1.4'

loop_
_geom_angle_atom_site_label_1
_geom_angle_atom_site_label_2
_geom_angle_atom_site_label_3
_geom_angle
_geom_angle_site_symmetry_1
_geom_angle_site_symmetry_3
_geom_angle_publ_flag
C7 Hg S1 171.62(16) . . ?
C1 S1 Hg 101.57(15) . . ?
C2 C1 S2 124.9(3) . . ?
C2 C1 S1 115.4(3) . . ?
S2 C1 S1 119.7(3) . . ?
C1 C2 C3 126.5(4) . . ?
C1 C2 C6 124.2(4) . . ?
C3 C2 C6 109.4(4) . . ?
N1 C3 C2 127.8(4) . . ?
N1 C3 C4 120.8(4) . . ?
C2 C3 C4 111.4(4) . . ?
C3 C4 C5 105.3(4) . . ?
C6 C5 C4 107.0(4) . . ?
C5 C6 C2 106.5(4) . . ?

loop_
_geom_bond_atom_site_label_1
_geom_bond_atom_site_label_2
_geom_bond_distance
_geom_bond_site_symmetry_2
_geom_bond_publ_flag
Hg C7 2.075(5) . ?
Hg S1 2.3836(11) . ?
S1 C1 1.734(4) . ?
S2 C1 1.712(4) . ?
N1 C3 1.304(6) . ?
C1 C2 1.404(6) . ?
C2 C3 1.403(6) . ?
C2 C6 1.495(6) . ?
C3 C4 1.494(6) . ?
C4 C5 1.521(6) . ?
C5 C6 1.519(7) . ?

loop_
_cod_related_entry_id
_cod_related_entry_database
_cod_related_entry_code
1 ChemSpider 29360459
